data_2209703
loop_
_publ_author_name
'Huan-Ran Xing'
'Xin-Hua Li'

_publ_section_title Poly[[diaquacobalt(II)]-\m-2,5-dicarboxybenzene-1,4-dicarboxylato-\m-di-4-pyridylethene]
_journal_coeditor_code XU2041
_journal_issue 7
_journal_name_full 'Acta Crystallographica Section E'
_journal_page_first m1506
_journal_page_last m1507
_journal_paper_doi 10.1107/S1600536806019957
_journal_volume 62
_journal_year 2006
_chemical_formula_iupac '[Co (C10 H4 O8) (C12 H10 N2) (H2 O)2]'
_chemical_formula_moiety 'C22 H18 Co N2 O10'
_chemical_formula_sum 'C22 H18 Co N2 O10'
_chemical_formula_weight 529.31
_chemical_name_systematic
;
Poly[[diaquacobalt(II)]-\m-2,4-dicarboxybenzene-1,4-dicarboxylato-
\m-di-4-pyridylethene]
;
_space_group_IT_number 2
_symmetry_cell_setting triclinic
_symmetry_space_group_name_Hall '-P 1'
_symmetry_space_group_name_H-M 'P -1'
_atom_sites_solution_hydrogens geom
_atom_sites_solution_primary direct
_atom_sites_solution_secondary difmap
_audit_creation_method SHELXL-97
_cell_angle_alpha 102.552(2)
_cell_angle_beta 93.594(2)
_cell_angle_gamma 104.500(2)
_cell_formula_units_Z 1
_cell_length_a 6.8680(7)
_cell_length_b 8.5558(8)
_cell_length_c 8.9769(9)
_cell_measurement_reflns_used 1731
_cell_measurement_temperature 298(2)
_cell_measurement_theta_max 25.1
_cell_measurement_theta_min 2.3
_cell_volume 494.64(8)
_computing_cell_refinement 'SAINT (Bruker, 2002)'
_computing_data_collection 'SMART (Bruker, 2002)'
_computing_data_reduction SAINT
_computing_molecular_graphics 'ORTEPII (Johnson, 1976)'
_computing_publication_material 'SHELXTL (Bruker, 2002)'
_computing_structure_refinement 'SHELXL97 (Sheldrick, 1997)'
_computing_structure_solution 'SHELXS97 (Sheldrick, 1997)'
_diffrn_ambient_temperature 298(2)
_diffrn_measured_fraction_theta_full 0.99
_diffrn_measured_fraction_theta_max 0.99
_diffrn_measurement_device_type 'Bruker APEX area-detector'
_diffrn_measurement_method '\f and \w'
_diffrn_radiation_monochromator graphite
_diffrn_radiation_source 'fine-focus sealed tube'
_diffrn_radiation_type MoK\a
_diffrn_radiation_wavelength 0.71073
_diffrn_reflns_av_R_equivalents 0.012
_diffrn_reflns_av_sigmaI/netI 0.025
_diffrn_reflns_limit_h_max 8
_diffrn_reflns_limit_h_min -7
_diffrn_reflns_limit_k_max 10
_diffrn_reflns_limit_k_min -10
_diffrn_reflns_limit_l_max 10
_diffrn_reflns_limit_l_min -10
_diffrn_reflns_number 2614
_diffrn_reflns_theta_full 25.1
_diffrn_reflns_theta_max 25.1
_diffrn_reflns_theta_min 2.3
_diffrn_standards_interval_count 0
_diffrn_standards_interval_time 0
_diffrn_standards_number 0
_exptl_absorpt_coefficient_mu 0.938
_exptl_absorpt_correction_T_max 0.94
_exptl_absorpt_correction_T_min 0.84
_exptl_absorpt_correction_type multi-scan
_exptl_absorpt_process_details '(SADABS; Bruker, 2002)'
_exptl_crystal_colour pink
_exptl_crystal_density_diffrn 1.777
_exptl_crystal_density_method 'not measured'
_exptl_crystal_description prism
_exptl_crystal_F_000 271
_exptl_crystal_size_max 0.24
_exptl_crystal_size_mid 0.16
_exptl_crystal_size_min 0.07
_refine_diff_density_max 0.35
_refine_diff_density_min -0.34
_refine_ls_extinction_coef 0.048(4)
_refine_ls_extinction_expression Fc^*^=kFc[1+0.001xFc^2^\l^3^/sin(2\q)]^-1/4^
_refine_ls_extinction_method SHELXL97
_refine_ls_goodness_of_fit_ref 1.043
_refine_ls_hydrogen_treatment constr
_refine_ls_matrix_type full
_refine_ls_number_parameters 163
_refine_ls_number_reflns 1731
_refine_ls_number_restraints 0
_refine_ls_restrained_S_all 1.043
_refine_ls_R_factor_all 0.033
_refine_ls_R_factor_gt 0.032
_refine_ls_shift/su_max 0.000
_refine_ls_shift/su_mean 0.000
_refine_ls_structure_factor_coef Fsqd
_refine_ls_weighting_details 'calc w=1/[\s^2^(Fo^2^)+(0.0386P)^2^+0.4596P] where P=(Fo^2^+2Fc^2^)/3'
_refine_ls_weighting_scheme calc
_refine_ls_wR_factor_gt 0.079
_refine_ls_wR_factor_ref 0.079
_reflns_number_gt 1657
_reflns_number_total 1731
_reflns_threshold_expression I>2\s(I)
_cod_data_source_file xu2041.cif
_cod_data_source_block I
_cod_database_code 2209703
_cod_database_fobs_code 2209703

loop_
_symmetry_equiv_pos_as_xyz
'x, y, z'
'-x, -y, -z'

loop_
_atom_site_type_symbol
_atom_site_label
_atom_site_fract_x
_atom_site_fract_y
_atom_site_fract_z
_atom_site_U_iso_or_equiv
_atom_site_adp_type
_atom_site_calc_flag
_atom_site_refinement_flags
_atom_site_occupancy
Co Co1 0.5000 0.5000 0.0000 0.01846(17) Uani d S 1
O O3 0.9174(3) 1.0865(2) 0.12274(17) 0.0267(4) Uani d . 1
H H3 0.9413 1.1426 0.0593 0.040 Uiso calc R 1
O O4 1.0820(3) 1.3253(2) 0.28830(19) 0.0338(4) Uani d . 1
O O2 1.0271(3) 0.7692(2) 0.10442(18) 0.0255(4) Uani d . 1
O O1 0.7040(2) 0.71426(18) 0.15314(17) 0.0240(4) Uani d . 1
O O5 0.2720(2) 0.5612(2) 0.12777(19) 0.0282(4) Uani d . 1
H H5B 0.2167 0.6180 0.0863 0.042 Uiso calc R 1
H H5A 0.2136 0.4814 0.1599 0.042 Uiso d R 1
N N1 0.4677(3) 0.6503(2) -0.1578(2) 0.0220(4) Uani d . 1
C C1 0.8885(3) 0.7882(3) 0.1859(2) 0.0187(5) Uani d . 1
C C5 1.0028(3) 1.1768(3) 0.2595(2) 0.0203(5) Uani d . 1
C C2 0.9490(3) 0.9044(3) 0.3459(2) 0.0183(4) Uani d . 1
C C8 0.4693(3) 0.8309(3) -0.3860(3) 0.0223(5) Uani d . 1
C C3 0.9956(3) 1.0785(3) 0.3793(2) 0.0182(5) Uani d . 1
C C11 0.4744(4) 0.9182(3) -0.5098(3) 0.0246(5) Uani d . 1
H H11 0.4389 0.8536 -0.6101 0.030 Uiso calc R 1
C C4 1.0440(3) 1.1695(3) 0.5313(2) 0.0199(5) Uani d . 1
H H4 1.0729 1.2848 0.5517 0.024 Uiso calc R 1
C C7 0.5437(4) 0.9093(3) -0.2329(3) 0.0247(5) Uani d . 1
H H7 0.5965 1.0243 -0.2038 0.030 Uiso calc R 1
C C9 0.3925(4) 0.6594(3) -0.4198(3) 0.0312(6) Uani d . 1
H H9 0.3377 0.6009 -0.5197 0.037 Uiso calc R 1
C C6 0.5393(4) 0.8171(3) -0.1244(3) 0.0249(5) Uani d . 1
H H6 0.5884 0.8730 -0.0228 0.030 Uiso calc R 1
C C10 0.3975(4) 0.5760(3) -0.3053(3) 0.0314(6) Uani d . 1
H H10 0.3490 0.4607 -0.3321 0.038 Uiso calc R 1

loop_
_atom_site_aniso_label
_atom_site_aniso_U_11
_atom_site_aniso_U_22
_atom_site_aniso_U_33
_atom_site_aniso_U_12
_atom_site_aniso_U_13
_atom_site_aniso_U_23
Co1 0.0226(3) 0.0164(2) 0.0161(2) 0.00302(17) 0.00100(16) 0.00626(16)
O3 0.0390(10) 0.0244(8) 0.0150(8) 0.0028(7) 0.0000(7) 0.0088(7)
O4 0.0537(12) 0.0203(9) 0.0238(9) 0.0003(8) 0.0038(8) 0.0092(7)
O2 0.0322(9) 0.0278(9) 0.0208(8) 0.0113(7) 0.0079(7) 0.0097(7)
O1 0.0269(9) 0.0201(8) 0.0201(8) -0.0009(7) -0.0021(7) 0.0045(6)
O5 0.0310(9) 0.0245(9) 0.0345(10) 0.0085(7) 0.0103(7) 0.0154(7)
N1 0.0242(10) 0.0206(10) 0.0214(9) 0.0030(8) 0.0015(8) 0.0093(8)
C1 0.0260(12) 0.0161(10) 0.0154(10) 0.0045(9) 0.0000(9) 0.0088(8)
C5 0.0219(11) 0.0233(12) 0.0180(11) 0.0075(9) 0.0052(9) 0.0070(9)
C2 0.0150(11) 0.0209(11) 0.0176(10) 0.0013(8) 0.0021(8) 0.0062(9)
C8 0.0222(12) 0.0235(12) 0.0236(11) 0.0064(9) 0.0033(9) 0.0104(9)
C3 0.0171(11) 0.0204(11) 0.0165(10) 0.0023(9) 0.0018(8) 0.0066(9)
C11 0.0274(13) 0.0277(12) 0.0200(11) 0.0059(10) 0.0026(9) 0.0103(10)
C4 0.0222(11) 0.0172(10) 0.0187(11) 0.0016(9) 0.0018(9) 0.0057(9)
C7 0.0316(13) 0.0175(11) 0.0249(12) 0.0043(10) 0.0007(10) 0.0083(9)
C9 0.0422(15) 0.0254(13) 0.0206(12) 0.0009(11) -0.0056(10) 0.0064(10)
C6 0.0332(13) 0.0201(11) 0.0209(11) 0.0074(10) 0.0003(10) 0.0046(9)
C10 0.0412(15) 0.0202(12) 0.0267(13) -0.0039(10) -0.0051(11) 0.0099(10)

loop_
_atom_type_symbol
_atom_type_description
_atom_type_scat_dispersion_real
_atom_type_scat_dispersion_imag
_atom_type_scat_source
C C 0.0033 0.0016 'International Tables Vol C Tables 4.2.6.8 and 6.1.1.4'
H H 0.0000 0.0000 'International Tables Vol C Tables 4.2.6.8 and 6.1.1.4'
Co Co 0.3494 0.9721 'International Tables Vol C Tables 4.2.6.8 and 6.1.1.4'
N N 0.0061 0.0033 'International Tables Vol C Tables 4.2.6.8 and 6.1.1.4'
O O 0.0106 0.0060 'International Tables Vol C Tables 4.2.6.8 and 6.1.1.4'

loop_
_geom_angle_atom_site_label_1
_geom_angle_atom_site_label_2
_geom_angle_atom_site_label_3
_geom_angle_site_symmetry_1
_geom_angle_site_symmetry_3
_geom_angle
O5 Co1 O5 2_665 . 180.0
O5 Co1 O1 2_665 . 93.80(6)
O5 Co1 O1 . . 86.20(6)
O5 Co1 O1 2_665 2_665 86.20(6)
O5 Co1 O1 . 2_665 93.80(6)
O1 Co1 O1 . 2_665 180.0
O5 Co1 N1 2_665 2_665 94.48(7)
O5 Co1 N1 . 2_665 85.52(7)
O1 Co1 N1 . 2_665 90.92(6)
O1 Co1 N1 2_665 2_665 89.08(6)
O5 Co1 N1 2_665 . 85.52(7)
O5 Co1 N1 . . 94.48(7)
O1 Co1 N1 . . 89.08(6)
O1 Co1 N1 2_665 . 90.92(6)
N1 Co1 N1 2_665 . 180.00(7)
C5 O3 H3 . . 109.5
C1 O1 Co1 . . 141.44(15)
Co1 O5 H5B . . 109.5
Co1 O5 H5A . . 109.7
H5B O5 H5A . . 125.6
C10 N1 C6 . . 115.94(19)
C10 N1 Co1 . . 119.16(15)
C6 N1 Co1 . . 124.26(15)
O1 C1 O2 . . 126.8(2)
O1 C1 C2 . . 115.28(19)
O2 C1 C2 . . 117.84(19)
O4 C5 O3 . . 124.2(2)
O4 C5 C3 . . 122.4(2)
O3 C5 C3 . . 113.45(18)
C4 C2 C3 2_776 . 117.6(2)
C4 C2 C1 2_776 . 116.84(19)
C3 C2 C1 . . 125.56(19)
C9 C8 C7 . . 116.4(2)
C9 C8 C11 . . 119.7(2)
C7 C8 C11 . . 123.9(2)
C4 C3 C2 . . 119.6(2)
C4 C3 C5 . . 116.36(19)
C2 C3 C5 . . 124.00(19)
C11 C11 C8 2_674 . 125.2(3)
C11 C11 H11 2_674 . 117.4
C8 C11 H11 . . 117.4
C2 C4 C3 2_776 . 122.8(2)
C2 C4 H4 2_776 . 118.6
C3 C4 H4 . . 118.6
C6 C7 C8 . . 120.2(2)
C6 C7 H7 . . 119.9
C8 C7 H7 . . 119.9
C10 C9 C8 . . 119.9(2)
C10 C9 H9 . . 120.1
C8 C9 H9 . . 120.1
N1 C6 C7 . . 123.4(2)
N1 C6 H6 . . 118.3
C7 C6 H6 . . 118.3
N1 C10 C9 . . 124.2(2)
N1 C10 H10 . . 117.9
C9 C10 H10 . . 117.9

loop_
_geom_bond_atom_site_label_1
_geom_bond_atom_site_label_2
_geom_bond_site_symmetry_2
_geom_bond_distance
_geom_bond_publ_flag
Co1 O1 . 2.1426(15) yes
Co1 O1 2_665 2.1426(15) ?
Co1 O5 . 2.1019(16) yes
Co1 O5 2_665 2.1019(16) ?
Co1 N1 2_665 2.1455(18) ?
Co1 N1 . 2.1455(18) yes
O3 C5 . 1.311(3) ?
O3 H3 . 0.8200 ?
O4 C5 . 1.212(3) ?
O2 C1 . 1.257(3) ?
O1 C1 . 1.250(3) ?
O5 H5B . 0.8200 ?
O5 H5A . 0.8200 ?
N1 C10 . 1.338(3) ?
N1 C6 . 1.346(3) ?
C1 C2 . 1.523(3) ?
C5 C3 . 1.498(3) ?
C2 C4 2_776 1.389(3) ?
C2 C3 . 1.402(3) ?
C8 C9 . 1.386(3) ?
C8 C7 . 1.393(3) ?
C8 C11 . 1.466(3) ?
C3 C4 . 1.390(3) ?
C11 C11 2_674 1.323(5) ?
C11 H11 . 0.9300 ?
C4 C2 2_776 1.389(3) ?
C4 H4 . 0.9300 ?
C7 C6 . 1.378(3) ?
C7 H7 . 0.9300 ?
C9 C10 . 1.376(3) ?
C9 H9 . 0.9300 ?
C6 H6 . 0.9300 ?
C10 H10 . 0.9300 ?

loop_
_geom_hbond_atom_site_label_D
_geom_hbond_atom_site_label_H
_geom_hbond_atom_site_label_A
_geom_hbond_site_symmetry_A
_geom_hbond_distance_DH
_geom_hbond_distance_HA
_geom_hbond_distance_DA
_geom_hbond_angle_DHA
O3 H3 O2 2_775 0.82 1.79 2.605(2) 170
O5 H5A O4 1_445 0.82 2.03 2.835(2) 166
O5 H5B O2 1_455 0.82 2.04 2.766(2) 147

loop_
_geom_torsion_atom_site_label_1
_geom_torsion_atom_site_label_2
_geom_torsion_atom_site_label_3
_geom_torsion_atom_site_label_4
_geom_torsion_site_symmetry_1
_geom_torsion_site_symmetry_4
_geom_torsion
O5 Co1 O1 C1 2_665 . -6.6(2)
O5 Co1 O1 C1 . . 173.4(2)
N1 Co1 O1 C1 2_665 . 87.9(2)
N1 Co1 O1 C1 . . -92.1(2)
O5 Co1 N1 C10 2_665 . 66.88(19)
O5 Co1 N1 C10 . . -113.12(19)
O1 Co1 N1 C10 . . 160.77(19)
O1 Co1 N1 C10 2_665 . -19.23(19)
O5 Co1 N1 C6 2_665 . -103.51(19)
O5 Co1 N1 C6 . . 76.49(19)
O1 Co1 N1 C6 . . -9.62(18)
O1 Co1 N1 C6 2_665 . 170.38(18)
Co1 O1 C1 O2 . . 16.7(4)
Co1 O1 C1 C2 . . -159.01(16)
O1 C1 C2 C4 . 2_776 75.2(3)
O2 C1 C2 C4 . 2_776 -100.9(2)
O1 C1 C2 C3 . . -104.0(2)
O2 C1 C2 C3 . . 79.9(3)
C4 C2 C3 C4 2_776 . -0.7(3)
C1 C2 C3 C4 . . 178.5(2)
C4 C2 C3 C5 2_776 . 177.47(19)
C1 C2 C3 C5 . . -3.3(3)
O4 C5 C3 C4 . . 13.6(3)
O3 C5 C3 C4 . . -167.0(2)
O4 C5 C3 C2 . . -164.7(2)
O3 C5 C3 C2 . . 14.8(3)
C9 C8 C11 C11 . 2_674 173.2(3)
C7 C8 C11 C11 . 2_674 -8.9(5)
C2 C3 C4 C2 . 2_776 0.7(4)
C5 C3 C4 C2 . 2_776 -177.6(2)
C9 C8 C7 C6 . . 0.2(3)
C11 C8 C7 C6 . . -177.7(2)
C7 C8 C9 C10 . . -1.6(4)
C11 C8 C9 C10 . . 176.5(2)
C10 N1 C6 C7 . . -0.5(3)
Co1 N1 C6 C7 . . 170.19(18)
C8 C7 C6 N1 . . 0.8(4)
C6 N1 C10 C9 . . -1.0(4)
Co1 N1 C10 C9 . . -172.2(2)
C8 C9 C10 N1 . . 2.1(4)
